data_1562558
loop_
_publ_author_name
'Wang, Xiaohe'
'Yan, Nana'
'Xie, Miao'
'Liu, Puxu'
'Bai, Pu'
'Su, Haopeng'
'Wang, Binyu'
'Wang, Yunzheng'
'Li, Libo'
'Cheng, Tao'
'Guo, Peng'
'Yan, Wenfu'
'Yu, Jihong'

_publ_section_title
;
 The inorganic cation-tailored &#x201C;trapdoor&#x201D; effect of
 silicoaluminophosphate zeolite for highly selective CO2 separation
;
_journal_issue 25
_journal_name_full 'Chemical Science'
_journal_page_first 8803
_journal_page_last 8810
_journal_paper_doi 10.1039/D1SC00619C
_journal_volume 12
_journal_year 2021
_chemical_formula_sum 'Al24 Cs6.6 O157.98 P16.26 Si7.74'
_chemical_formula_weight 4773.34
_space_group_IT_number 197
_space_group_name_Hall 'I 2 2 3'
_space_group_name_H-M_alt 'I 2 3'
_symmetry_cell_setting cubic
_symmetry_Int_Tables_number 197
_symmetry_space_group_name_Hall 'I 2 2 3'
_symmetry_space_group_name_H-M 'I 2 3'
_audit_update_record
;
2021-01-18 deposited with the CCDC.	2021-05-13 downloaded from the CCDC.
;
_cell_angle_alpha 90
_cell_angle_beta 90
_cell_angle_gamma 90
_cell_formula_units_Z 1
_cell_length_a 14.6833(2)
_cell_length_b 14.6833(2)
_cell_length_c 14.6833(2)
_cell_measurement_temperature 25
_cell_measurement_theta_max 60
_cell_measurement_theta_min 2.5
_cell_volume 3165.71(7)
_computing_structure_refinement TOPAS
_diffrn_ambient_temperature 25
_diffrn_measurement_device_type STOE
_diffrn_radiation_probe x-ray
_diffrn_radiation_source 'X-ray tube'
_diffrn_radiation_type 'Cu Ka1'
_diffrn_radiation_wavelength 1.5406
_exptl_absorpt_coefficient_mu 20.511
_exptl_crystal_colour white
_exptl_crystal_density_diffrn 2.504
_pd_proc_ls_prof_R_factor 0.03470
_pd_proc_ls_prof_wR_expected 0.02011
_pd_proc_ls_prof_wR_factor 0.04392
_refine_ls_goodness_of_fit_all 2.1844
_refine_ls_R_I_factor 0.02336
_refine_ls_shift/su_max 0.00094
_cod_data_source_file d1sc00619c2.cif
_cod_data_source_block I_CCDC3
_cod_depositor_comments
;
The following automatic conversions were performed:

data item '_diffrn_radiation_probe' value 'X-ray' was changed to
'x-ray' in accordance with the
/home/data/users/saulius/crontab/automatic-downloads/rss-feeds/RSC/lib/dictionaries/cif_core.dic
dictionary named 'cif_core.dic' version 2.4.2 last updated on
2011-04-26.

Automatic conversion script
Id: cif_fix_values 7556 2019-12-06 15:28:31Z antanas 

 Adding full bibliography for 1562555--1562558.cif.
;
_cod_original_formula_sum '	Al24 Cs6.60 O157.98 P16.26 Si7.74'
_cod_database_code 1562558

loop_
_space_group_symop_id
_space_group_symop_operation_xyz
1 x,y,z
2 -x,-y,z
3 -x,y,-z
4 x,-y,-z
5 z,x,y
6 z,-x,-y
7 -z,-x,y
8 -z,x,-y
9 y,z,x
10 -y,z,-x
11 y,-z,-x
12 -y,-z,x
13 x+1/2,y+1/2,z+1/2
14 -x+1/2,-y+1/2,z+1/2
15 -x+1/2,y+1/2,-z+1/2
16 x+1/2,-y+1/2,-z+1/2
17 z+1/2,x+1/2,y+1/2
18 z+1/2,-x+1/2,-y+1/2
19 -z+1/2,-x+1/2,y+1/2
20 -z+1/2,x+1/2,-y+1/2
21 y+1/2,z+1/2,x+1/2
22 -y+1/2,z+1/2,-x+1/2
23 y+1/2,-z+1/2,-x+1/2
24 -y+1/2,-z+1/2,x+1/2

loop_
_atom_site_label
_atom_site_type_symbol
_atom_site_fract_x
_atom_site_fract_y
_atom_site_fract_z
_atom_site_adp_type
_atom_site_U_iso_or_equiv
_atom_site_site_symmetry_multiplicity
_atom_site_occupancy
_atom_site_calc_flag
_atom_site_refinement_flags
_atom_site_disorder_assembly
_atom_site_disorder_group
P1 P 0.2706(8) 0.1245(7) 0.4176(12) Uiso 0.0194(10) 24 0.6773 d . . .
Si2 Si 0.2706(8) 0.1245(7) 0.4176(12) Uiso 0.0194(10) 24 0.3227 d . . .
Al1 Al 0.1142(9) 0.2638(9) 0.4194(14) Uiso 0.0161(8) 24 1 d . . .
O1 O 0.0235(18) 0.2065(19) 0.3747(16) Uiso 0.0322(16) 24 1 d . . .
O2 O 0.217(2) 0.0340(14) 0.3837(18) Uiso 0.0322(16) 24 1 d . . .
O3 O 0.214(3) 0.213(3) 0.3947(7) Uiso 0.0322(16) 24 1 d . . .
O4 O 0.135(3) 0.134(3) 0.6301(8) Uiso 0.0322(16) 24 1 d . . .
Cs1 Cs -0.0164(5) 0.490(2) 0.496(2) Uiso 0.027(4) 24 0.25 d . . .
Cs2 Cs 0.3815(16) 0.6185(16) 0.6185(16) Uiso 0.027(4) 8 0.0749 d . . .
Ow2 O 0.643(8) 0.643(8) 0.643(8) Uiso 0.117(9) 8 0.200(10) d . . .
Ow3 O 0.346(2) 0.628(6) 0.616(5) Uiso 0.117(9) 24 0.826(7) d . . .
Ow4 O 0.3924(18) 0.586(3) 0.2886(14) Uiso 0.117(9) 24 0.930(19) d . . .
Ow5 O 0.4968(19) 0.7840(12) 0.4370(15) Uiso 0.117(9) 24 0.760(15) d . . .

loop_
_atom_site_aniso_label
_atom_site_aniso_type_symbol
_atom_site_aniso_U_11
_atom_site_aniso_U_22
_atom_site_aniso_U_33
_atom_site_aniso_U_12
_atom_site_aniso_U_13
_atom_site_aniso_U_23
? ? ? ? ? ? ? ?

loop_
_atom_type_symbol
_atom_type_scat_dispersion_real
_atom_type_scat_dispersion_imag
_atom_type_scat_source
Al 0.0645 0.0514 'International Tables Vol C tables 4.2.6.8 and 6.1.1.1'
Cs -0.3680 2.1192 'International Tables Vol C tables 4.2.6.8 and 6.1.1.1'
O 0.0106 0.0060 'International Tables Vol C tables 4.2.6.8 and 6.1.1.1'
P 0.1023 0.0942 'International Tables Vol C tables 4.2.6.8 and 6.1.1.1'
Si 0.0817 0.0704 'International Tables Vol C tables 4.2.6.8 and 6.1.1.1'

loop_
_exptl_crystal_face_index_h
_exptl_crystal_face_index_k
_exptl_crystal_face_index_l
_exptl_crystal_face_perp_dist
? ? ? ?

loop_
_geom_angle_atom_site_label_1
_geom_angle_atom_site_label_2
_geom_angle_atom_site_label_3
_geom_angle_site_symmetry_1
_geom_angle_site_symmetry_2
_geom_angle_site_symmetry_3
_geom_angle
_geom_angle_publ_flag
Si2 P1 O1 . . 24_555 0 ?
Si2 P1 O3 . . . 0 ?
Si2 P1 Cs1 . . 6_556 0 ?
Si2 P1 Cs1 . . 7_655 0 ?
O1 P1 O3 24_555 . . 108.3(13) ?
O1 P1 Cs1 24_555 . 6_556 59.0(11) ?
O1 P1 Cs1 24_555 . 7_655 63.5(11) ?
O3 P1 Cs1 . . 6_556 148.5(16) ?
O3 P1 Cs1 . . 7_655 148.3(17) ?
Cs1 P1 Cs1 6_556 . 7_655 4.6(6) ?
P1 Si2 O1 . . 24_555 0 ?
P1 Si2 O2 . . . 0 ?
P1 Si2 O3 . . . 0 ?
P1 Si2 O4 . . 22_545 0 ?
P1 Si2 Cs1 . . 5_555 0 ?
P1 Si2 Cs1 . . 6_556 0 ?
P1 Si2 Cs1 . . 7_655 0 ?
O1 Si2 O2 24_555 . . 114.1(15) ?
O1 Si2 O3 24_555 . . 108.3(13) ?
O1 Si2 O4 24_555 . 22_545 107(2) ?
O1 Si2 Cs1 24_555 . 5_555 64.8(11) ?
O1 Si2 Cs1 24_555 . 6_556 59.0(11) ?
O1 Si2 Cs1 24_555 . 7_655 63.5(11) ?
O2 Si2 O3 . . . 110.7(19) ?
O2 Si2 O4 . . 22_545 108.6(16) ?
O2 Si2 Cs1 . . 5_555 93.4(11) ?
O2 Si2 Cs1 . . 6_556 100.6(11) ?
O2 Si2 Cs1 . . 7_655 100.1(11) ?
O3 Si2 O4 . . 22_545 108.4(17) ?
O3 Si2 Cs1 . . 5_555 155.2(17) ?
O3 Si2 Cs1 . . 6_556 148.5(16) ?
O3 Si2 Cs1 . . 7_655 148.3(17) ?
O4 Si2 Cs1 22_545 . 5_555 55.8(13) ?
O4 Si2 Cs1 22_545 . 6_556 56.5(15) ?
O4 Si2 Cs1 22_545 . 7_655 52.2(14) ?
Cs1 Si2 Cs1 5_555 . 6_556 7.9(4) ?
Cs1 Si2 Cs1 5_555 . 7_655 6.9(3) ?
Cs1 Si2 Cs1 6_556 . 7_655 4.6(6) ?
O3 Al1 O4 . . 18_455 99.7(17) ?
O3 Al1 Cs1 . . . 147.8(16) ?
O3 Al1 Cs1 . . 2_565 139.8(16) ?
O3 Al1 Cs1 . . 3_556 141.4(16) ?
O3 Al1 Cs1 . . 4_566 145.8(16) ?
O3 Al1 Cs1 . . 24_555 87.9(16) ?
O3 Al1 Cs2 . . 4_566 50.2(16) ?
O4 Al1 Cs1 18_455 . . 57.9(13) ?
O4 Al1 Cs1 18_455 . 2_565 52.8(14) ?
O4 Al1 Cs1 18_455 . 3_556 56.0(14) ?
O4 Al1 Cs1 18_455 . 4_566 57.0(13) ?
O4 Al1 Cs1 18_455 . 24_555 161.0(14) ?
O4 Al1 Cs2 18_455 . 4_566 57.7(7) ?
Cs1 Al1 Cs1 . . 2_565 8.0(3) ?
Cs1 Al1 Cs1 . . 3_556 6.8(3) ?
Cs1 Al1 Cs1 . . 4_566 2.0(3) ?
Cs1 Al1 Cs1 . . 24_555 121.0(6) ?
Cs1 Al1 Cs2 . . 4_566 98.0(5) ?
Cs1 Al1 Cs1 2_565 . 3_556 3.3(6) ?
Cs1 Al1 Cs1 2_565 . 4_566 6.1(3) ?
Cs1 Al1 Cs1 2_565 . 24_555 128.1(6) ?
Cs1 Al1 Cs2 2_565 . 4_566 90.0(5) ?
Cs1 Al1 Cs1 3_556 . 4_566 4.8(3) ?
Cs1 Al1 Cs1 3_556 . 24_555 125.2(6) ?
Cs1 Al1 Cs2 3_556 . 4_566 92.0(5) ?
Cs1 Al1 Cs1 4_566 . 24_555 122.5(6) ?
Cs1 Al1 Cs2 4_566 . 4_566 96.1(5) ?
Cs1 Al1 Cs2 24_555 . 4_566 136.0(6) ?
P1 O1 Si2 18_455 . 18_455 0 ?
P1 O3 Si2 . . . 0 ?
P1 O3 Al1 . . . 141(2) ?
Si2 O3 Al1 . . . 141(2) ?
Si2 O4 Al1 19_555 . 24_555 145(3) ?
Si2 O4 Cs1 19_555 . 22_545 104.5(18) ?
Al1 O4 Cs1 24_555 . 22_545 97.9(17) ?
P1 Cs1 P1 10_556 . 12_565 132.0(3) ?
P1 Cs1 Si2 10_556 . 9_555 148.2(9) ?
P1 Cs1 Si2 10_556 . 10_556 0 ?
P1 Cs1 Si2 10_556 . 12_565 132.0(3) ?
P1 Cs1 Al1 10_556 . . 102.4(8) ?
P1 Cs1 Al1 10_556 . 2_565 109.9(6) ?
P1 Cs1 Al1 10_556 . 3_556 47.9(5) ?
P1 Cs1 Al1 10_556 . 4_566 99.0(7) ?
P1 Cs1 Al1 10_556 . 18_455 127.0(6) ?
P1 Cs1 O4 10_556 . 19_555 23.3(8) ?
P1 Cs1 Cs1 10_556 . 2_565 119(4) ?
P1 Cs1 Cs1 10_556 . 3_556 101(5) ?
P1 Cs1 Cs1 10_556 . 4_566 86(7) ?
P1 Cs1 Ow5 10_556 . 9_455 62.4(7) ?
P1 Cs1 Ow5 10_556 . 11_466 71.6(7) ?
P1 Cs1 Si2 12_565 . 9_555 66.8(5) ?
P1 Cs1 Si2 12_565 . 10_556 132.0(3) ?
P1 Cs1 Si2 12_565 . 12_565 0 ?
P1 Cs1 Al1 12_565 . . 104.2(8) ?
P1 Cs1 Al1 12_565 . 2_565 46.5(5) ?
P1 Cs1 Al1 12_565 . 3_556 115.0(6) ?
P1 Cs1 Al1 12_565 . 4_566 97.7(7) ?
P1 Cs1 Al1 12_565 . 18_455 43.1(4) ?
P1 Cs1 O4 12_565 . 19_555 121.5(6) ?
P1 Cs1 Cs1 12_565 . 2_565 100(4) ?
P1 Cs1 Cs1 12_565 . 3_556 126(5) ?
P1 Cs1 Cs1 12_565 . 4_566 90(7) ?
P1 Cs1 Ow5 12_565 . 9_455 72.6(7) ?
P1 Cs1 Ow5 12_565 . 11_466 61.9(7) ?
Si2 Cs1 Si2 9_555 . 10_556 148.2(9) ?
Si2 Cs1 Si2 9_555 . 12_565 66.8(5) ?
Si2 Cs1 Al1 9_555 . . 46.1(5) ?
Si2 Cs1 Al1 9_555 . 2_565 100.9(7) ?
Si2 Cs1 Al1 9_555 . 3_556 103.3(8) ?
Si2 Cs1 Al1 9_555 . 4_566 103.3(5) ?
Si2 Cs1 Al1 9_555 . 18_455 43.9(4) ?
Si2 Cs1 O4 9_555 . 19_555 129.3(12) ?
Si2 Cs1 Cs1 9_555 . 2_565 73(4) ?
Si2 Cs1 Cs1 9_555 . 3_556 72(5) ?
Si2 Cs1 Cs1 9_555 . 4_566 123(6) ?
Si2 Cs1 Ow5 9_555 . 9_455 115.5(9) ?
Si2 Cs1 Ow5 9_555 . 11_466 126.7(9) ?
Si2 Cs1 Si2 10_556 . 12_565 132.0(3) ?
Si2 Cs1 Al1 10_556 . . 102.4(8) ?
Si2 Cs1 Al1 10_556 . 2_565 109.9(6) ?
Si2 Cs1 Al1 10_556 . 3_556 47.9(5) ?
Si2 Cs1 Al1 10_556 . 4_566 99.0(7) ?
Si2 Cs1 Al1 10_556 . 18_455 127.0(6) ?
Si2 Cs1 O4 10_556 . 19_555 23.3(8) ?
Si2 Cs1 Cs1 10_556 . 2_565 119(4) ?
Si2 Cs1 Cs1 10_556 . 3_556 101(5) ?
Si2 Cs1 Cs1 10_556 . 4_566 86(7) ?
Si2 Cs1 Ow5 10_556 . 9_455 62.4(7) ?
Si2 Cs1 Ow5 10_556 . 11_466 71.6(7) ?
Si2 Cs1 Al1 12_565 . . 104.2(8) ?
Si2 Cs1 Al1 12_565 . 2_565 46.5(5) ?
Si2 Cs1 Al1 12_565 . 3_556 115.0(6) ?
Si2 Cs1 Al1 12_565 . 4_566 97.7(7) ?
Si2 Cs1 Al1 12_565 . 18_455 43.1(4) ?
Si2 Cs1 O4 12_565 . 19_555 121.5(6) ?
Si2 Cs1 Cs1 12_565 . 2_565 100(4) ?
Si2 Cs1 Cs1 12_565 . 3_556 126(5) ?
Si2 Cs1 Cs1 12_565 . 4_566 90(7) ?
Si2 Cs1 Ow5 12_565 . 9_455 72.6(7) ?
Si2 Cs1 Ow5 12_565 . 11_466 61.9(7) ?
Al1 Cs1 Al1 . . 2_565 146.5(9) ?
Al1 Cs1 Al1 . . 3_556 63.3(6) ?
Al1 Cs1 Al1 . . 4_566 124.7(3) ?
Al1 Cs1 Al1 . . 18_455 63.3(6) ?
Al1 Cs1 O4 . . 19_555 87.2(10) ?
Al1 Cs1 Cs1 . . 2_565 91(4) ?
Al1 Cs1 Cs1 . . 3_556 66(5) ?
Al1 Cs1 Cs1 . . 4_566 151(2) ?
Al1 Cs1 Ow5 . . 9_455 104.6(9) ?
Al1 Cs1 Ow5 . . 11_466 138.2(9) ?
Al1 Cs1 Al1 2_565 . 3_556 137.1(3) ?
Al1 Cs1 Al1 2_565 . 4_566 59.0(5) ?
Al1 Cs1 Al1 2_565 . 18_455 89.6(6) ?
Al1 Cs1 O4 2_565 . 19_555 120.2(8) ?
Al1 Cs1 Cs1 2_565 . 2_565 81(4) ?
Al1 Cs1 Cs1 2_565 . 3_556 114(5) ?
Al1 Cs1 Cs1 2_565 . 4_566 43(6) ?
Al1 Cs1 Ow5 2_565 . 9_455 83.5(6) ?
Al1 Cs1 Ow5 2_565 . 11_466 51.0(6) ?
Al1 Cs1 Al1 3_556 . 4_566 143.9(9) ?
Al1 Cs1 Al1 3_556 . 18_455 84.0(6) ?
Al1 Cs1 O4 3_556 . 19_555 26.0(8) ?
Al1 Cs1 Cs1 3_556 . 2_565 141(4) ?
Al1 Cs1 Cs1 3_556 . 3_556 107(5) ?
Al1 Cs1 Cs1 3_556 . 4_566 133(7) ?
Al1 Cs1 Ow5 3_556 . 9_455 54.1(6) ?
Al1 Cs1 Ow5 3_556 . 11_466 86.3(6) ?
Al1 Cs1 Al1 4_566 . 18_455 132.0(8) ?
Al1 Cs1 O4 4_566 . 19_555 122.3(11) ?
Al1 Cs1 Cs1 4_566 . 2_565 35(4) ?
Al1 Cs1 Cs1 4_566 . 3_556 60(5) ?
Al1 Cs1 Cs1 4_566 . 4_566 27(2) ?
Al1 Cs1 Ow5 4_566 . 9_455 130.5(9) ?
Al1 Cs1 Ow5 4_566 . 11_466 96.9(8) ?
Al1 Cs1 O4 18_455 . 19_555 104.3(10) ?
Al1 Cs1 Cs1 18_455 . 2_565 112(4) ?
Al1 Cs1 Cs1 18_455 . 3_556 116(5) ?
Al1 Cs1 Cs1 18_455 . 4_566 132(7) ?
Al1 Cs1 Ow5 18_455 . 9_455 72.2(8) ?
Al1 Cs1 Ow5 18_455 . 11_466 86.9(7) ?
O4 Cs1 Cs1 19_555 . 2_565 138(4) ?
O4 Cs1 Cs1 19_555 . 3_556 111(5) ?
O4 Cs1 Cs1 19_555 . 4_566 107(7) ?
O4 Cs1 Ow5 19_555 . 9_455 49.2(7) ?
O4 Cs1 Ow5 19_555 . 11_466 71.7(7) ?
Cs1 Cs1 Cs1 2_565 . 3_556 34(4) ?
Cs1 Cs1 Cs1 2_565 . 4_566 61(4) ?
Cs1 Cs1 Ow5 2_565 . 9_455 163(4) ?
Cs1 Cs1 Ow5 2_565 . 11_466 129(4) ?
Cs1 Cs1 Cs1 3_556 . 4_566 85(5) ?
Cs1 Cs1 Ow5 3_556 . 9_455 160(5) ?
Cs1 Cs1 Ow5 3_556 . 11_466 155(5) ?
Cs1 Cs1 Ow5 4_566 . 9_455 104(2) ?
Cs1 Cs1 Ow5 4_566 . 11_466 71(2) ?
Ow5 Cs1 Ow5 9_455 . 11_466 35.0(6) ?
Al1 Cs2 Al1 4_566 . 6_566 78.8(5) ?
Al1 Cs2 Al1 4_566 . 11_566 78.8(5) ?
Al1 Cs2 Cs2 4_566 . 2_665 157.6(7) ?
Al1 Cs2 Cs2 4_566 . 3_656 123.4(6) ?
Al1 Cs2 Cs2 4_566 . 4_566 101.0(6) ?
Al1 Cs2 Ow3 4_566 . . 9(9) ?
Al1 Cs2 Ow3 4_566 . 7_665 73(8) ?
Al1 Cs2 Ow3 4_566 . 10_656 85(9) ?
Al1 Cs2 Ow5 4_566 . 3_656 100.1(8) ?
Al1 Cs2 Ow5 4_566 . 5_555 124.4(8) ?
Al1 Cs2 Ow5 4_566 . 12_665 47.5(6) ?
Al1 Cs2 Al1 6_566 . 11_566 78.8(5) ?
Al1 Cs2 Cs2 6_566 . 2_665 123.4(6) ?
Al1 Cs2 Cs2 6_566 . 3_656 101.0(6) ?
Al1 Cs2 Cs2 6_566 . 4_566 157.6(7) ?
Al1 Cs2 Ow3 6_566 . . 85(9) ?
Al1 Cs2 Ow3 6_566 . 7_665 9(9) ?
Al1 Cs2 Ow3 6_566 . 10_656 73(8) ?
Al1 Cs2 Ow5 6_566 . 3_656 47.5(6) ?
Al1 Cs2 Ow5 6_566 . 5_555 100.1(8) ?
Al1 Cs2 Ow5 6_566 . 12_665 124.4(8) ?
Al1 Cs2 Cs2 11_566 . 2_665 101.0(6) ?
Al1 Cs2 Cs2 11_566 . 3_656 157.6(7) ?
Al1 Cs2 Cs2 11_566 . 4_566 123.4(6) ?
Al1 Cs2 Ow3 11_566 . . 73(8) ?
Al1 Cs2 Ow3 11_566 . 7_665 85(9) ?
Al1 Cs2 Ow3 11_566 . 10_656 9(9) ?
Al1 Cs2 Ow5 11_566 . 3_656 124.4(8) ?
Al1 Cs2 Ow5 11_566 . 5_555 47.5(6) ?
Al1 Cs2 Ow5 11_566 . 12_665 100.1(8) ?
Cs2 Cs2 Cs2 2_665 . 3_656 60.0(5) ?
Cs2 Cs2 Cs2 2_665 . 4_566 60.0(5) ?
Cs2 Cs2 Ow3 2_665 . . 150(9) ?
Cs2 Cs2 Ow3 2_665 . 7_665 129(8) ?
Cs2 Cs2 Ow3 2_665 . 10_656 98(9) ?
Cs2 Cs2 Ow5 2_665 . 3_656 98.4(8) ?
Cs2 Cs2 Ow5 2_665 . 5_555 53.9(6) ?
Cs2 Cs2 Ow5 2_665 . 12_665 111.4(8) ?
Cs2 Cs2 Cs2 3_656 . 4_566 60.0(5) ?
Cs2 Cs2 Ow3 3_656 . . 129(8) ?
Cs2 Cs2 Ow3 3_656 . 7_665 98(9) ?
Cs2 Cs2 Ow3 3_656 . 10_656 150(9) ?
Cs2 Cs2 Ow5 3_656 . 3_656 53.9(6) ?
Cs2 Cs2 Ow5 3_656 . 5_555 111.4(8) ?
Cs2 Cs2 Ow5 3_656 . 12_665 98.4(8) ?
Cs2 Cs2 Ow3 4_566 . . 98(9) ?
Cs2 Cs2 Ow3 4_566 . 7_665 150(9) ?
Cs2 Cs2 Ow3 4_566 . 10_656 129(8) ?
Cs2 Cs2 Ow5 4_566 . 3_656 111.4(8) ?
Cs2 Cs2 Ow5 4_566 . 5_555 98.4(8) ?
Cs2 Cs2 Ow5 4_566 . 12_665 53.9(6) ?
Ow3 Cs2 Ow3 . . 7_665 80(12) ?
Ow3 Cs2 Ow3 . . 10_656 80(12) ?
Ow3 Cs2 Ow5 . . 3_656 109(9) ?
Ow3 Cs2 Ow5 . . 5_555 117(9) ?
Ow3 Cs2 Ow5 . . 12_665 44(9) ?
Ow3 Cs2 Ow3 7_665 . 10_656 80(12) ?
Ow3 Cs2 Ow5 7_665 . 3_656 44(9) ?
Ow3 Cs2 Ow5 7_665 . 5_555 109(9) ?
Ow3 Cs2 Ow5 7_665 . 12_665 117(9) ?
Ow3 Cs2 Ow5 10_656 . 3_656 117(9) ?
Ow3 Cs2 Ow5 10_656 . 5_555 44(9) ?
Ow3 Cs2 Ow5 10_656 . 12_665 109(9) ?
Ow5 Cs2 Ow5 3_656 . 5_555 119.9(10) ?
Ow5 Cs2 Ow5 3_656 . 12_665 119.9(10) ?
Ow5 Cs2 Ow5 5_555 . 12_665 119.9(10) ?
Ow4 Ow2 Ow4 3_656 . 7_665 118(8) ?
Ow4 Ow2 Ow4 3_656 . 11_566 118(8) ?
Ow4 Ow2 Ow4 7_665 . 11_566 118(8) ?
Cs2 Ow3 Ow3 . . 7_665 50(6) ?
Cs2 Ow3 Ow3 . . 10_656 50(8) ?
Ow3 Ow3 Ow3 7_665 . 10_656 60(10) ?
Cs1 Ow5 Cs1 5_565 . 8_666 5.6(7) ?
Cs1 Ow5 Cs2 5_565 . 3_656 145.2(12) ?
Cs1 Ow5 Cs2 8_666 . 3_656 143.1(12) ?

loop_
_geom_bond_atom_site_label_1
_geom_bond_atom_site_label_2
_geom_bond_site_symmetry_1
_geom_bond_site_symmetry_2
_geom_bond_distance
_geom_bond_publ_flag
P1 Si2 . . 0 ?
P1 O1 . 24_555 1.59(3) ?
P1 O3 . . 1.58(4) ?
P1 Cs1 . 6_556 3.91(3) ?
P1 Cs1 . 7_655 3.92(3) ?
Si2 O1 . 24_555 1.59(3) ?
Si2 O2 . . 1.62(3) ?
Si2 O3 . . 1.58(4) ?
Si2 O4 . 22_545 1.60(5) ?
Si2 Cs1 . 5_555 4.05(3) ?
Si2 Cs1 . 6_556 3.91(3) ?
Si2 Cs1 . 7_655 3.92(3) ?
Al1 O3 . . 1.68(5) ?
Al1 O4 . 18_455 1.70(5) ?
Al1 Cs1 . . 4.00(3) ?
Al1 Cs1 . 2_565 4.05(3) ?
Al1 Cs1 . 3_556 3.83(3) ?
Al1 Cs1 . 4_566 4.28(3) ?
Al1 Cs1 . 24_555 4.22(3) ?
Al1 Cs2 . 4_566 4.32(3) ?
O4 Cs1 . 22_545 3.20(5) ?
Cs1 Cs1 . 2_565 0.56(2) ?
Cs1 Cs1 . 3_556 0.496(14) ?
Cs1 Cs1 . 4_566 0.32(4) ?
Cs1 Ow5 . 9_455 3.03(2) ?
Cs1 Ow5 . 11_466 3.12(2) ?
Cs2 Cs2 . 2_665 4.92(3) ?
Cs2 Cs2 . 3_656 4.92(3) ?
Cs2 Cs2 . 4_566 4.92(3) ?
Cs2 Ow3 . . 0.54(4) ?
Cs2 Ow3 . 7_665 0.54(4) ?
Cs2 Ow3 . 10_656 0.54(4) ?
Cs2 Ow5 . 3_656 3.12(3) ?
Cs2 Ow5 . 5_555 3.12(3) ?
Cs2 Ow5 . 12_665 3.12(3) ?
Ow2 Ow4 . 3_656 1.41(12) ?
Ow2 Ow4 . 7_665 1.41(12) ?
Ow2 Ow4 . 11_566 1.41(12) ?
Ow3 Ow3 . 7_665 0.70(9) ?
Ow3 Ow3 . 10_656 0.70(9) ?

loop_
_geom_hbond_atom_site_label_D
_geom_hbond_atom_site_label_H
_geom_hbond_atom_site_label_A
_geom_hbond_site_symmetry_D
_geom_hbond_site_symmetry_H
_geom_hbond_site_symmetry_A
_geom_hbond_distance_DH
_geom_hbond_distance_HA
_geom_hbond_distance_DA
_geom_hbond_angle_DHA
_geom_hbond_publ_flag
? ? ? ? ? ? ? ? ? ? ?

loop_
_geom_torsion_atom_site_label_1
_geom_torsion_atom_site_label_2
_geom_torsion_atom_site_label_3
_geom_torsion_atom_site_label_4
_geom_torsion_site_symmetry_1
_geom_torsion_site_symmetry_2
_geom_torsion_site_symmetry_3
_geom_torsion_site_symmetry_4
_geom_torsion
_geom_torsion_publ_flag
? ? ? ? ? ? ? ? ? ?

loop_
_restr_angle_atom_site_label_1
_restr_angle_site_symmetry_1
_restr_angle_atom_site_label_2
_restr_angle_site_symmetry_2
_restr_angle_atom_site_label_3
_restr_angle_site_symmetry_3
_restr_angle_target
_restr_angle_target_weight_param
? ? ? ? ? ? ? ?

loop_
_restr_distance_atom_site_label_1
_restr_distance_site_symmetry_1
_restr_distance_atom_site_label_2
_restr_distance_site_symmetry_2
_restr_distance_target
_restr_distance_target_weight_param
? ? ? ? ? ?

loop_
_restr_equal_angle_atom_site_label_1
_restr_equal_angle_site_symmetry_1
_restr_equal_angle_atom_site_label_2
_restr_equal_angle_site_symmetry_2
_restr_equal_angle_atom_site_label_3
_restr_equal_angle_site_symmetry_3
_restr_equal_angle_class_class_id
_restr_equal_angle_class_target_weight_param
? ? ? ? ? ? ? ?

loop_
_restr_equal_distance_atom_site_label_1
_restr_equal_distance_site_symmetry_1
_restr_equal_distance_atom_site_label_2
_restr_equal_distance_site_symmetry_2
_restr_equal_distance_class_class_id
_restr_equal_distance_class_target_weight_param
? ? ? ? ? ?

loop_
_restr_equal_torsion_atom_site_label_1
_restr_equal_torsion_site_symmetry_1
_restr_equal_torsion_atom_site_label_2
_restr_equal_torsion_site_symmetry_2
_restr_equal_torsion_atom_site_label_3
_restr_equal_torsion_site_symmetry_3
_restr_equal_torsion_atom_site_label_4
_restr_equal_torsion_site_symmetry_4
_restr_equal_torsion_class_class_id
_restr_equal_torsion_class_target_weight_param
? ? ? ? ? ? ? ? ? ?

loop_
_restr_torsion_atom_site_label_1
_restr_torsion_site_symmetry_1
_restr_torsion_atom_site_label_2
_restr_torsion_site_symmetry_2
_restr_torsion_atom_site_label_3
_restr_torsion_site_symmetry_3
_restr_torsion_atom_site_label_4
_restr_torsion_site_symmetry_4
_restr_torsion_angle_target
_restr_torsion_weight_param
? ? ? ? ? ? ? ? ? ?

loop_
_twin_individual_id
_twin_individual_mass_fraction_refined
_twin_individual_twin_matrix_11
_twin_individual_twin_matrix_12
_twin_individual_twin_matrix_13
_twin_individual_twin_matrix_21
_twin_individual_twin_matrix_22
_twin_individual_twin_matrix_23
_twin_individual_twin_matrix_31
_twin_individual_twin_matrix_32
_twin_individual_twin_matrix_33
? ? ? ? ? ? ? ? ? ? ?

loop_
_jana_atom_site_adp_c_label
_jana_atom_site_adp_c_type_symbol
_jana_atom_site_adp_c_111
_jana_atom_site_adp_c_112
_jana_atom_site_adp_c_113
_jana_atom_site_adp_c_122
_jana_atom_site_adp_c_123
_jana_atom_site_adp_c_133
_jana_atom_site_adp_c_222
_jana_atom_site_adp_c_223
_jana_atom_site_adp_c_233
_jana_atom_site_adp_c_333
? ? ? ? ? ? ? ? ? ? ? ?

loop_
_jana_atom_site_adp_d_label
_jana_atom_site_adp_d_type_symbol
_jana_atom_site_adp_d_1111
_jana_atom_site_adp_d_1112
_jana_atom_site_adp_d_1113
_jana_atom_site_adp_d_1122
_jana_atom_site_adp_d_1123
_jana_atom_site_adp_d_1133
_jana_atom_site_adp_d_1222
_jana_atom_site_adp_d_1223
_jana_atom_site_adp_d_1233
_jana_atom_site_adp_d_1333
_jana_atom_site_adp_d_2222
_jana_atom_site_adp_d_2223
_jana_atom_site_adp_d_2233
_jana_atom_site_adp_d_2333
_jana_atom_site_adp_d_3333
? ? ? ? ? ? ? ? ? ? ? ? ? ? ? ? ?

loop_
_jana_atom_site_adp_e_label
_jana_atom_site_adp_e_type_symbol
_jana_atom_site_adp_e_11111
_jana_atom_site_adp_e_11112
_jana_atom_site_adp_e_11113
_jana_atom_site_adp_e_11122
_jana_atom_site_adp_e_11123
_jana_atom_site_adp_e_11133
_jana_atom_site_adp_e_11222
_jana_atom_site_adp_e_11223
_jana_atom_site_adp_e_11233
_jana_atom_site_adp_e_11333
_jana_atom_site_adp_e_12222
_jana_atom_site_adp_e_12223
_jana_atom_site_adp_e_12233
_jana_atom_site_adp_e_12333
_jana_atom_site_adp_e_13333
_jana_atom_site_adp_e_22222
_jana_atom_site_adp_e_22223
_jana_atom_site_adp_e_22233
_jana_atom_site_adp_e_22333
_jana_atom_site_adp_e_23333
_jana_atom_site_adp_e_33333
? ? ? ? ? ? ? ? ? ? ? ? ? ? ? ? ? ? ? ? ? ? ?

loop_
_jana_atom_site_adp_f_label
_jana_atom_site_adp_f_type_symbol
_jana_atom_site_adp_f_111111
_jana_atom_site_adp_f_111112
_jana_atom_site_adp_f_111113
_jana_atom_site_adp_f_111122
_jana_atom_site_adp_f_111123
_jana_atom_site_adp_f_111133
_jana_atom_site_adp_f_111222
_jana_atom_site_adp_f_111223
_jana_atom_site_adp_f_111233
_jana_atom_site_adp_f_111333
_jana_atom_site_adp_f_112222
_jana_atom_site_adp_f_112223
_jana_atom_site_adp_f_112233
_jana_atom_site_adp_f_112333
_jana_atom_site_adp_f_113333
_jana_atom_site_adp_f_122222
_jana_atom_site_adp_f_122223
_jana_atom_site_adp_f_122233
_jana_atom_site_adp_f_122333
_jana_atom_site_adp_f_123333
_jana_atom_site_adp_f_133333
_jana_atom_site_adp_f_222222
_jana_atom_site_adp_f_222223
_jana_atom_site_adp_f_222233
_jana_atom_site_adp_f_222333
_jana_atom_site_adp_f_223333
_jana_atom_site_adp_f_233333
_jana_atom_site_adp_f_333333
? ? ? ? ? ? ? ? ? ? ? ? ? ? ? ? ? ? ? ? ? ? ? ? ? ? ? ? ? ?
